data_4088028
loop_
_publ_author_name
'Inkpen, Michael S.'
'Du, Shuoren'
'Hildebrand, Mariana'
'White, Andrew J. P.'
'Harrison, Nicholas M.'
'Albrecht, Tim'
'Long, Nicholas J.'

_publ_section_title
;
 The Unusual Redox Properties of Fluoroferrocenes Revealed through a
 Comprehensive Study of the Haloferrocenes
;
_journal_issue 22
_journal_name_full Organometallics
_journal_page_first 5461
_journal_paper_doi 10.1021/acs.organomet.5b00811
_journal_volume 34
_journal_year 2015
_chemical_formula_moiety 'C10 H8 F2 Fe'
_chemical_formula_sum 'C10 H8 F2 Fe'
_chemical_formula_weight 222.01
_space_group_crystal_system monoclinic
_space_group_IT_number 14
_space_group_name_Hall '-P 2yn'
_space_group_name_H-M_alt 'P 1 21/n 1'
_atom_sites_solution_hydrogens geom
_audit_creation_method SHELXL
_cell_angle_alpha 90
_cell_angle_beta 106.195(5)
_cell_angle_gamma 90
_cell_formula_units_Z 4
_cell_length_a 6.8600(4)
_cell_length_b 10.6829(5)
_cell_length_c 11.3933(6)
_cell_measurement_reflns_used 1087
_cell_measurement_temperature 173
_cell_measurement_theta_max 28.0880
_cell_measurement_theta_min 2.6350
_cell_volume 801.82(8)
_computing_cell_refinement 'CrysAlisPro, Agilent Technologies'
_computing_data_collection 'CrysAlisPro, Agilent Technologies'
_computing_data_reduction 'CrysAlisPro, Agilent Technologies'
_computing_molecular_graphics 'Bruker SHELXTL'
_computing_publication_material 'CIFTAB-2013 (Sheldrick, 2013)'
_computing_structure_refinement 'SHELXL-2013 (Sheldrick, 2013)'
_computing_structure_solution 'SHELXS-2013 (Sheldrick, 2013)'
_diffrn_ambient_temperature 173
_diffrn_detector_area_resol_mean 16.0382
_diffrn_measured_fraction_theta_full 0.991
_diffrn_measured_fraction_theta_max 0.828
_diffrn_measurement_device_type 'Agilent Xcalibur 3 E'
_diffrn_measurement_method 'omega scans'
_diffrn_radiation_type MoK\a
_diffrn_radiation_wavelength 0.71073
_diffrn_reflns_av_R_equivalents 0.0228
_diffrn_reflns_av_unetI/netI 0.0423
_diffrn_reflns_Laue_measured_fraction_full 0.991
_diffrn_reflns_Laue_measured_fraction_max 0.828
_diffrn_reflns_limit_h_max 7
_diffrn_reflns_limit_h_min -8
_diffrn_reflns_limit_k_max 13
_diffrn_reflns_limit_k_min -13
_diffrn_reflns_limit_l_max 13
_diffrn_reflns_limit_l_min -7
_diffrn_reflns_number 2856
_diffrn_reflns_point_group_measured_fraction_full 0.991
_diffrn_reflns_point_group_measured_fraction_max 0.828
_diffrn_reflns_theta_full 25.242
_diffrn_reflns_theta_max 28.080
_diffrn_reflns_theta_min 2.665
_diffrn_source 'Enhance (Mo) X-ray Source'
_exptl_absorpt_coefficient_mu 1.852
_exptl_absorpt_correction_T_max 0.897
_exptl_absorpt_correction_T_min 0.493
_exptl_absorpt_correction_type analytical
_exptl_absorpt_process_details
;
CrysAlisPro, Agilent Technologies,
Version 1.171.37.35 (release 13-08-2014 CrysAlis171 .NET)
(compiled Aug 13 2014,18:06:01)
Analytical numeric absorption correction using a multifaceted crystal
model based on expressions derived by R.C. Clark & J.S. Reid.
(Clark, R. C. & Reid, J. S. (1995). Acta Cryst. A51, 887-897)
Empirical absorption correction using spherical harmonics,
implemented in SCALE3 ABSPACK scaling algorithm.
;
_exptl_crystal_colour Orange
_exptl_crystal_density_diffrn 1.839
_exptl_crystal_description blocks
_exptl_crystal_F_000 448
_exptl_crystal_size_max 0.61
_exptl_crystal_size_mid 0.17
_exptl_crystal_size_min 0.07
_refine_diff_density_max 0.474
_refine_diff_density_min -0.309
_refine_diff_density_rms 0.083
_refine_ls_extinction_coef 0.0183(15)
_refine_ls_extinction_expression Fc^*^=kFc[1+0.001xFc^2^\l^3^/sin(2\q)]^-1/4^
_refine_ls_extinction_method SHELXL
_refine_ls_goodness_of_fit_ref 1.081
_refine_ls_hydrogen_treatment constr
_refine_ls_matrix_type full
_refine_ls_number_parameters 119
_refine_ls_number_reflns 1612
_refine_ls_number_restraints 0
_refine_ls_restrained_S_all 1.081
_refine_ls_R_factor_all 0.0374
_refine_ls_R_factor_gt 0.0296
_refine_ls_shift/su_max 0.000
_refine_ls_shift/su_mean 0.000
_refine_ls_structure_factor_coef Fsqd
_refine_ls_weighting_details 'w=1/[\s^2^(Fo^2^)+(0.0303P)^2^+0.0796P] where P=(Fo^2^+2Fc^2^)/3'
_refine_ls_weighting_scheme calc
_refine_ls_wR_factor_gt 0.0697
_refine_ls_wR_factor_ref 0.0754
_reflns_Friedel_coverage 0.000
_reflns_number_gt 1359
_reflns_number_total 1612
_reflns_threshold_expression 'I > 2\s(I)'
_cod_data_source_file om5b00811_si_002.cif
_cod_data_source_block FcF2
_cod_original_cell_volume 801.82(7)
_cod_original_sg_symbol_H-M 'P 21/n'
_cod_database_code 4088028
_shelx_space_group_comment
;
The symmetry employed for this shelxl refinement is uniquely defined
by the following loop, which should always be used as a source of
symmetry information in preference to the above space-group names.
They are only intended as comments.
;
_shelxl_version_number 2013-4

loop_
_space_group_symop_operation_xyz
'x, y, z'
'-x+1/2, y+1/2, -z+1/2'
'-x, -y, -z'
'x-1/2, -y-1/2, z-1/2'

loop_
_atom_site_label
_atom_site_type_symbol
_atom_site_fract_x
_atom_site_fract_y
_atom_site_fract_z
_atom_site_U_iso_or_equiv
_atom_site_adp_type
_atom_site_occupancy
_atom_site_site_symmetry_order
_atom_site_calc_flag
_atom_site_refinement_flags_posn
_atom_site_refinement_flags_adp
Fe1 Fe 0.65679(5) 0.24008(3) 0.06675(3) 0.01325(15) Uani 1 1 d . .
C1 C 0.4489(4) 0.3348(2) 0.1283(2) 0.0198(5) Uani 1 1 d . .
F1 F 0.4773(2) 0.44359(12) 0.19230(13) 0.0330(4) Uani 1 1 d . .
C2 C 0.3809(4) 0.3270(2) -0.0003(2) 0.0205(5) Uani 1 1 d . .
H2A H 0.3519 0.3946 -0.0567 0.025 Uiso 1 1 calc R U
C3 C 0.3648(3) 0.1966(2) -0.0283(2) 0.0193(5) Uani 1 1 d . .
H3A H 0.3218 0.1614 -0.1079 0.023 Uiso 1 1 calc R U
C4 C 0.4240(3) 0.1280(2) 0.0832(2) 0.0196(5) Uani 1 1 d . .
H4A H 0.4275 0.0393 0.0904 0.023 Uiso 1 1 calc R U
C5 C 0.4769(4) 0.2144(2) 0.1817(2) 0.0192(5) Uani 1 1 d . .
H5A H 0.5220 0.1952 0.2664 0.023 Uiso 1 1 calc R U
C6 C 0.9240(4) 0.3345(2) 0.1159(2) 0.0211(6) Uani 1 1 d . .
F6 F 0.9629(2) 0.44385(12) 0.17862(14) 0.0340(4) Uani 1 1 d . .
C7 C 0.9513(3) 0.2146(2) 0.1705(2) 0.0194(5) Uani 1 1 d . .
H7A H 0.9946 0.1961 0.2554 0.023 Uiso 1 1 calc R U
C8 C 0.9007(3) 0.1272(2) 0.0722(2) 0.0201(5) Uani 1 1 d . .
H8A H 0.9053 0.0386 0.0800 0.024 Uiso 1 1 calc R U
C9 C 0.8420(4) 0.1951(2) -0.0399(2) 0.0210(6) Uani 1 1 d . .
H9A H 0.8003 0.1594 -0.1194 0.025 Uiso 1 1 calc R U
C10 C 0.8562(4) 0.3255(2) -0.0128(2) 0.0221(6) Uani 1 1 d . .
H10A H 0.8263 0.3927 -0.0697 0.027 Uiso 1 1 calc R U

loop_
_atom_site_aniso_label
_atom_site_aniso_U_11
_atom_site_aniso_U_22
_atom_site_aniso_U_33
_atom_site_aniso_U_23
_atom_site_aniso_U_13
_atom_site_aniso_U_12
Fe1 0.0121(2) 0.0144(2) 0.0137(2) 0.00025(12) 0.00426(14) -0.00005(13)
C1 0.0190(13) 0.0192(12) 0.0233(13) -0.0058(10) 0.0092(10) 0.0023(11)
F1 0.0455(10) 0.0214(8) 0.0354(9) -0.0096(7) 0.0165(8) 0.0032(7)
C2 0.0165(12) 0.0232(13) 0.0219(13) 0.0034(10) 0.0056(10) 0.0047(11)
C3 0.0124(12) 0.0263(13) 0.0175(12) -0.0009(10) 0.0011(10) -0.0003(11)
C4 0.0171(12) 0.0167(12) 0.0254(13) 0.0005(10) 0.0068(10) -0.0023(11)
C5 0.0165(12) 0.0261(13) 0.0175(12) 0.0013(10) 0.0088(10) 0.0013(11)
C6 0.0170(13) 0.0196(12) 0.0267(14) -0.0038(11) 0.0058(11) -0.0067(11)
F6 0.0389(10) 0.0220(8) 0.0376(9) -0.0099(7) 0.0049(7) -0.0103(7)
C7 0.0122(12) 0.0268(13) 0.0182(12) -0.0001(10) 0.0025(10) -0.0006(11)
C8 0.0176(13) 0.0190(12) 0.0258(13) 0.0008(10) 0.0094(11) 0.0049(11)
C9 0.0189(13) 0.0279(14) 0.0188(13) -0.0040(11) 0.0094(10) 0.0000(11)
C10 0.0191(13) 0.0248(14) 0.0251(13) 0.0044(11) 0.0103(11) -0.0007(11)

loop_
_atom_type_symbol
_atom_type_description
_atom_type_scat_dispersion_real
_atom_type_scat_dispersion_imag
_atom_type_scat_source
C C 0.0033 0.0016 'International Tables Vol C Tables 4.2.6.8 and 6.1.1.4'
H H 0.0000 0.0000 'International Tables Vol C Tables 4.2.6.8 and 6.1.1.4'
F F 0.0171 0.0103 'International Tables Vol C Tables 4.2.6.8 and 6.1.1.4'
Fe Fe 0.3463 0.8444 'International Tables Vol C Tables 4.2.6.8 and 6.1.1.4'

loop_
_geom_angle_atom_site_label_1
_geom_angle_atom_site_label_2
_geom_angle_atom_site_label_3
_geom_angle
C1 Fe1 C6 108.95(10)
C1 Fe1 C9 159.48(10)
C6 Fe1 C9 67.53(10)
C1 Fe1 C4 67.56(10)
C6 Fe1 C4 159.00(10)
C9 Fe1 C4 123.15(10)
C1 Fe1 C3 67.51(10)
C6 Fe1 C3 159.07(10)
C9 Fe1 C3 108.10(10)
C4 Fe1 C3 40.72(9)
C1 Fe1 C8 158.54(10)
C6 Fe1 C8 67.50(10)
C9 Fe1 C8 40.76(9)
C4 Fe1 C8 107.70(10)
C3 Fe1 C8 123.53(10)
C1 Fe1 C5 40.50(9)
C6 Fe1 C5 123.21(10)
C9 Fe1 C5 158.63(11)
C4 Fe1 C5 40.55(9)
C3 Fe1 C5 68.50(10)
C8 Fe1 C5 122.22(10)
C1 Fe1 C10 123.40(10)
C6 Fe1 C10 40.49(9)
C9 Fe1 C10 40.66(10)
C4 Fe1 C10 158.98(10)
C3 Fe1 C10 122.76(10)
C8 Fe1 C10 68.67(10)
C5 Fe1 C10 159.04(10)
C1 Fe1 C2 40.46(9)
C6 Fe1 C2 123.06(10)
C9 Fe1 C2 123.06(10)
C4 Fe1 C2 68.72(10)
C3 Fe1 C2 40.70(10)
C8 Fe1 C2 159.51(10)
C5 Fe1 C2 69.04(9)
C10 Fe1 C2 107.02(10)
C1 Fe1 C7 122.74(10)
C6 Fe1 C7 40.48(9)
C9 Fe1 C7 68.69(10)
C4 Fe1 C7 122.50(10)
C3 Fe1 C7 159.14(10)
C8 Fe1 C7 40.65(9)
C5 Fe1 C7 106.56(10)
C10 Fe1 C7 69.12(10)
C2 Fe1 C7 158.41(10)
F1 C1 C2 124.4(2)
F1 C1 C5 124.5(2)
C2 C1 C5 111.0(2)
F1 C1 Fe1 127.19(17)
C2 C1 Fe1 70.82(13)
C5 C1 Fe1 70.73(13)
C1 C2 C3 105.8(2)
C1 C2 Fe1 68.72(13)
C3 C2 Fe1 69.37(12)
C4 C3 C2 108.6(2)
C4 C3 Fe1 69.61(13)
C2 C3 Fe1 69.93(12)
C5 C4 C3 108.4(2)
C5 C4 Fe1 69.98(14)
C3 C4 Fe1 69.67(13)
C1 C5 C4 106.2(2)
C1 C5 Fe1 68.76(13)
C4 C5 Fe1 69.48(14)
F6 C6 C7 124.5(2)
F6 C6 C10 124.4(2)
C7 C6 C10 111.1(2)
F6 C6 Fe1 127.10(17)
C7 C6 Fe1 70.71(13)
C10 C6 Fe1 70.69(13)
C6 C7 C8 106.0(2)
C6 C7 Fe1 68.81(13)
C8 C7 Fe1 69.48(13)
C7 C8 C9 108.4(2)
C7 C8 Fe1 69.87(13)
C9 C8 Fe1 69.46(14)
C10 C9 C8 108.6(2)
C10 C9 Fe1 70.01(13)
C8 C9 Fe1 69.79(13)
C6 C10 C9 105.9(2)
C6 C10 Fe1 68.82(14)
C9 C10 Fe1 69.33(13)

loop_
_geom_bond_atom_site_label_1
_geom_bond_atom_site_label_2
_geom_bond_distance
Fe1 C1 2.027(2)
Fe1 C6 2.030(2)
Fe1 C9 2.045(2)
Fe1 C4 2.046(2)
Fe1 C3 2.047(2)
Fe1 C8 2.049(2)
Fe1 C5 2.053(2)
Fe1 C10 2.054(2)
Fe1 C2 2.054(2)
Fe1 C7 2.055(2)
C1 F1 1.357(3)
C1 C2 1.411(3)
C1 C5 1.412(3)
C2 C3 1.426(4)
C3 C4 1.424(3)
C4 C5 1.420(3)
C6 F6 1.356(3)
C6 C7 1.413(3)
C6 C10 1.413(3)
C7 C8 1.425(3)
C8 C9 1.426(3)
C9 C10 1.424(4)
